data_4332681
loop_
_publ_author_name
'Milios, Constantinos J.'
'Manoli, Maria'
'Rajaraman, Gopalan'
'Mishra, Abhudaya'
'Budd, Laura E.'
'White, Fraser'
'Parsons, Simon'
'Wernsdorfer, Wolfgang'
'Christou, George'
'Brechin, Euan K.'

_publ_section_title
;
 A Family of [Mn6] Complexes Featuring Tripodal Ligands
;
_journal_issue 17
_journal_name_full 'Inorganic Chemistry'
_journal_page_first 6782
_journal_page_last 6793
_journal_paper_doi 10.1021/ic060676g
_journal_volume 45
_journal_year 2006
_chemical_compound_source 'Maria Manoli'
_chemical_formula_moiety 'C46 H80 Mn6 N2 O22'
_chemical_formula_sum 'C46 H80 Mn6 N2 O22'
_chemical_formula_weight 1342.76
_space_group_IT_number 14
_symmetry_cell_setting monoclinic
_symmetry_Int_Tables_number 14
_symmetry_space_group_name_Hall '-P 2yn'
_symmetry_space_group_name_H-M 'P 1 21/n 1'
_atom_sites_solution_hydrogens geom
_atom_sites_solution_primary direct
_atom_sites_solution_secondary difmap
_audit_creation_method SHELXL-97
_cell_angle_alpha 90.00
_cell_angle_beta 102.957(3)
_cell_angle_gamma 90.00
_cell_formula_units_Z 2
_cell_length_a 11.8646(4)
_cell_length_b 16.8058(6)
_cell_length_c 14.7813(6)
_cell_measurement_reflns_used 2906
_cell_measurement_temperature 150(2)
_cell_measurement_theta_max 22.5
_cell_measurement_theta_min 2.3
_cell_volume 2872.26(19)
_computing_cell_refinement Saint
_computing_data_collection Smart
_computing_data_reduction Saint
_computing_molecular_graphics XP
_computing_publication_material 'PLATON, ENCIFER, XCIF'
_computing_structure_refinement 'SHELXL-97 (Sheldrick, 1997)'
_computing_structure_solution 'SHELXS-97 (Sheldrick, 1990)'
_diffrn_ambient_temperature 150(2)
_diffrn_measured_fraction_theta_full 0.999
_diffrn_measured_fraction_theta_max 0.999
_diffrn_measurement_device_type 'Bruker Smart Apex CCD'
_diffrn_measurement_method 'Omega and Phi'
_diffrn_radiation_monochromator graphite
_diffrn_radiation_type MoK\a
_diffrn_radiation_wavelength 0.71073
_diffrn_reflns_av_R_equivalents 0.0940
_diffrn_reflns_av_sigmaI/netI 0.0677
_diffrn_reflns_limit_h_max 15
_diffrn_reflns_limit_h_min -15
_diffrn_reflns_limit_k_max 20
_diffrn_reflns_limit_k_min -21
_diffrn_reflns_limit_l_max 18
_diffrn_reflns_limit_l_min -18
_diffrn_reflns_number 34259
_diffrn_reflns_theta_full 27.03
_diffrn_reflns_theta_max 27.03
_diffrn_reflns_theta_min 1.86
_diffrn_source 'fine-focus sealed tube'
_exptl_absorpt_coefficient_mu 1.355
_exptl_absorpt_correction_T_max 0.91
_exptl_absorpt_correction_T_min 0.683
_exptl_absorpt_correction_type multi-scan
_exptl_absorpt_process_details 'SADABS 2004/1'
_exptl_crystal_colour yellow
_exptl_crystal_density_diffrn 1.553
_exptl_crystal_density_method 'not measured'
_exptl_crystal_description block
_exptl_crystal_F_000 1392
_exptl_crystal_recrystallization_method 'Slow evaporation of MeCN'
_exptl_crystal_size_max 0.42
_exptl_crystal_size_mid 0.09
_exptl_crystal_size_min 0.07
_refine_diff_density_max 0.707
_refine_diff_density_min -0.358
_refine_diff_density_rms 0.080
_refine_ls_extinction_method none
_refine_ls_goodness_of_fit_ref 1.009
_refine_ls_hydrogen_treatment riding
_refine_ls_matrix_type full
_refine_ls_number_parameters 362
_refine_ls_number_reflns 6283
_refine_ls_number_restraints 0
_refine_ls_restrained_S_all 1.009
_refine_ls_R_factor_all 0.0914
_refine_ls_R_factor_gt 0.0483
_refine_ls_shift/su_max 0.011
_refine_ls_shift/su_mean 0.000
_refine_ls_structure_factor_coef Fsqd
_refine_ls_weighting_details 'calc w=1/[\s^2^(Fo^2^)+(0.0626P)^2^+0.0000P] where P=(Fo^2^+2Fc^2^)/3'
_refine_ls_weighting_scheme calc
_refine_ls_wR_factor_gt 0.1097
_refine_ls_wR_factor_ref 0.1233
_reflns_number_gt 3989
_reflns_number_total 6283
_reflns_threshold_expression >2sigma(I)
_cod_data_source_file ic060676gsup2.cif
_cod_data_source_block eb5141
_cod_original_cell_volume 2872.26(18)
_cod_original_sg_symbol_H-M 'P 21/n'
_cod_database_code 4332681

loop_
_symmetry_equiv_pos_as_xyz
'x, y, z'
'-x+1/2, y+1/2, -z+1/2'
'-x, -y, -z'
'x-1/2, -y-1/2, z-1/2'

loop_
_atom_site_label
_atom_site_type_symbol
_atom_site_fract_x
_atom_site_fract_y
_atom_site_fract_z
_atom_site_U_iso_or_equiv
_atom_site_adp_type
_atom_site_occupancy
_atom_site_symmetry_multiplicity
_atom_site_calc_flag
_atom_site_refinement_flags
_atom_site_disorder_assembly
_atom_site_disorder_group
Mn1 Mn 0.98721(4) 0.02386(3) 0.60372(3) 0.02890(15) Uani 1 1 d . . .
Mn2 Mn 0.81955(5) 0.17019(3) 0.61966(4) 0.03301(16) Uani 1 1 d . . .
Mn3 Mn 1.15072(5) -0.12282(3) 0.58815(4) 0.03291(16) Uani 1 1 d . . .
C11 C 1.1728(3) 0.1329(2) 0.6162(3) 0.0388(9) Uani 1 1 d . A .
N21 N 1.1374(3) 0.0942(2) 0.6954(2) 0.0408(8) Uani 1 1 d . . .
H21A H 1.1127 0.1301 0.7339 0.049 Uiso 1 1 calc R . .
H21B H 1.1939 0.0618 0.7292 0.049 Uiso 1 1 calc R . .
O31 O 1.11330(18) 0.00551(14) 0.54119(15) 0.0296(5) Uani 1 1 d . . .
C31 C 1.2022(3) 0.0652(2) 0.5563(3) 0.0366(9) Uani 1 1 d . . .
H31B H 1.2105 0.0867 0.4958 0.044 Uiso 1 1 calc R . .
H31C H 1.2768 0.0409 0.5874 0.044 Uiso 1 1 calc R . .
O41 O 0.96339(19) 0.13141(14) 0.55357(16) 0.0312(5) Uani 1 1 d . . .
C41 C 1.0666(3) 0.1789(2) 0.5650(3) 0.0383(9) Uani 1 1 d . . .
H41B H 1.0576 0.2276 0.6004 0.046 Uiso 1 1 calc R . .
H41C H 1.0777 0.1953 0.5033 0.046 Uiso 1 1 calc R . .
C51 C 1.2755(4) 0.1897(3) 0.6455(4) 0.0642(14) Uani 1 1 d . . .
H51A H 1.2578 0.2249 0.6942 0.077 Uiso 0.620(9) 1 calc PR A 1
H51B H 1.3430 0.1570 0.6755 0.077 Uiso 0.620(9) 1 calc PR A 1
H51C H 1.2883 0.2140 0.5875 0.077 Uiso 0.380(9) 1 d PR A 2
H51D H 1.2483 0.2331 0.6806 0.077 Uiso 0.380(9) 1 d PR A 2
C61 C 1.3100(6) 0.2365(4) 0.5838(5) 0.052(2) Uani 0.620(9) 1 d P A 1
H61A H 1.3799 0.2654 0.6144 0.079 Uiso 0.620(9) 1 calc PR A 1
H61B H 1.2486 0.2746 0.5582 0.079 Uiso 0.620(9) 1 calc PR A 1
H61C H 1.3267 0.2038 0.5334 0.079 Uiso 0.620(9) 1 calc PR A 1
C61' C 1.3783(10) 0.1685(8) 0.6942(9) 0.066(4) Uani 0.380(9) 1 d P A 2
H61D H 1.4341 0.2111 0.6921 0.099 Uiso 0.380(9) 1 calc PR A 2
H61E H 1.4032 0.1197 0.6680 0.099 Uiso 0.380(9) 1 calc PR A 2
H61F H 1.3741 0.1589 0.7588 0.099 Uiso 0.380(9) 1 calc PR A 2
C12 C 0.8936(3) -0.0695(2) 0.7652(3) 0.0401(9) Uani 1 1 d . . .
O22 O 0.7703(4) -0.0859(2) 0.8757(3) 0.0818(12) Uani 1 1 d . . .
H62 H 0.7412 -0.1194 0.9060 0.123 Uiso 1 1 calc R . .
C22 C 0.8236(4) -0.1261(3) 0.8122(3) 0.0572(13) Uani 1 1 d . . .
H52A H 0.7634 -0.1523 0.7641 0.069 Uiso 1 1 calc R . .
H52B H 0.8754 -0.1681 0.8454 0.069 Uiso 1 1 calc R . .
O32 O 0.8616(2) 0.04472(14) 0.65637(16) 0.0333(6) Uani 1 1 d . . .
C32 C 0.8082(3) -0.0121(2) 0.7046(3) 0.0409(9) Uani 1 1 d . . .
H32B H 0.7518 -0.0434 0.6587 0.049 Uiso 1 1 calc R . .
H32C H 0.7647 0.0166 0.7444 0.049 Uiso 1 1 calc R . .
O42 O 1.0136(2) -0.08090(14) 0.64740(16) 0.0343(6) Uani 1 1 d . . .
C42 C 0.9480(4) -0.1220(2) 0.7021(3) 0.0418(10) Uani 1 1 d . . .
H42B H 0.9989 -0.1615 0.7411 0.050 Uiso 1 1 calc R . .
H42C H 0.8856 -0.1518 0.6600 0.050 Uiso 1 1 calc R . .
C52 C 0.9806(4) -0.0227(3) 0.8350(3) 0.0590(12) Uani 1 1 d . . .
H22A H 0.9387 0.0058 0.8760 0.071 Uiso 1 1 calc R . .
H22B H 1.0149 0.0181 0.8009 0.071 Uiso 1 1 calc R . .
C62 C 1.0782(6) -0.0690(4) 0.8954(4) 0.113(2) Uani 1 1 d . . .
H62A H 1.0476 -0.1182 0.9162 0.169 Uiso 1 1 calc R . .
H62B H 1.1141 -0.0368 0.9494 0.169 Uiso 1 1 calc R . .
H62C H 1.1360 -0.0821 0.8596 0.169 Uiso 1 1 calc R . .
O13 O 0.9463(2) 0.20707(16) 0.73915(16) 0.0412(6) Uani 1 1 d . . .
C13 C 1.0483(4) 0.2000(3) 0.8952(3) 0.0547(11) Uani 1 1 d . . .
H13A H 1.1045 0.2345 0.8749 0.082 Uiso 1 1 calc R . .
H13B H 1.0793 0.1458 0.9047 0.082 Uiso 1 1 calc R . .
H13C H 1.0333 0.2203 0.9535 0.082 Uiso 1 1 calc R . .
O23 O 0.7015(2) 0.17867(16) 0.70462(19) 0.0453(7) Uani 1 1 d . . .
C23 C 0.9372(4) 0.1990(2) 0.8221(3) 0.0413(9) Uani 1 1 d . . .
C33 C 0.8334(4) 0.1852(3) 0.8501(3) 0.0501(11) Uani 1 1 d . . .
H33A H 0.8379 0.1829 0.9151 0.060 Uiso 1 1 calc R . .
C43 C 0.7249(4) 0.1746(2) 0.7924(3) 0.0478(11) Uani 1 1 d . . .
C53 C 0.6255(5) 0.1543(3) 0.8356(4) 0.0749(16) Uani 1 1 d . . .
H53A H 0.5857 0.1070 0.8053 0.112 Uiso 1 1 calc R . .
H53B H 0.5713 0.1991 0.8279 0.112 Uiso 1 1 calc R . .
H53C H 0.6546 0.1435 0.9019 0.112 Uiso 1 1 calc R . .
O14 O 0.7117(2) 0.12301(15) 0.48654(16) 0.0357(6) Uani 1 1 d . . .
C14 C 0.5308(4) 0.1049(3) 0.5251(3) 0.0579(12) Uani 1 1 d . . .
H14A H 0.5604 0.0646 0.5724 0.087 Uiso 1 1 calc R . .
H14B H 0.4509 0.0919 0.4942 0.087 Uiso 1 1 calc R . .
H14C H 0.5329 0.1572 0.5546 0.087 Uiso 1 1 calc R . .
O24 O 0.7178(2) 0.09838(19) 0.29506(18) 0.0552(8) Uani 1 1 d . . .
C24 C 0.6046(3) 0.1063(2) 0.4548(3) 0.0385(9) Uani 1 1 d . . .
C34 C 0.5552(3) 0.0917(2) 0.3613(3) 0.0439(10) Uani 1 1 d . . .
H34A H 0.4745 0.0811 0.3464 0.053 Uiso 1 1 calc R . .
C44 C 0.6098(4) 0.0908(3) 0.2874(3) 0.0444(10) Uani 1 1 d . . .
C54 C 0.5382(4) 0.0815(3) 0.1905(3) 0.0623(13) Uani 1 1 d . . .
H54A H 0.5878 0.0647 0.1492 0.093 Uiso 1 1 calc R . .
H54B H 0.5016 0.1324 0.1691 0.093 Uiso 1 1 calc R . .
H54C H 0.4783 0.0412 0.1901 0.093 Uiso 1 1 calc R . .
O15 O 0.8246(2) 0.28137(15) 0.54513(17) 0.0398(6) Uani 1 1 d . . .
C15 C 0.8485(3) 0.2973(2) 0.4676(3) 0.0402(9) Uani 1 1 d . . .
O25 O 0.8614(2) 0.24832(16) 0.40769(17) 0.0418(6) Uani 1 1 d . . .
C25 C 0.8618(4) 0.3847(3) 0.4452(3) 0.0595(12) Uani 1 1 d . . .
H25A H 0.8840 0.3893 0.3854 0.089 Uiso 1 1 calc R . .
H25B H 0.9217 0.4088 0.4940 0.089 Uiso 1 1 calc R . .
H25C H 0.7882 0.4123 0.4418 0.089 Uiso 1 1 calc R . .

loop_
_atom_site_aniso_label
_atom_site_aniso_U_11
_atom_site_aniso_U_22
_atom_site_aniso_U_33
_atom_site_aniso_U_23
_atom_site_aniso_U_13
_atom_site_aniso_U_12
Mn1 0.0234(3) 0.0316(3) 0.0331(3) -0.0003(2) 0.0092(2) -0.0009(2)
Mn2 0.0278(3) 0.0355(3) 0.0383(3) -0.0020(2) 0.0128(2) 0.0004(2)
Mn3 0.0265(3) 0.0380(3) 0.0355(3) 0.0006(2) 0.0096(2) 0.0023(2)
C11 0.0228(19) 0.040(2) 0.053(2) -0.0100(18) 0.0085(16) -0.0059(17)
N21 0.0302(17) 0.051(2) 0.0393(17) -0.0098(15) 0.0040(14) 0.0015(15)
O31 0.0233(12) 0.0323(14) 0.0347(12) -0.0020(10) 0.0099(10) -0.0052(10)
C31 0.0226(18) 0.038(2) 0.051(2) -0.0040(17) 0.0121(16) -0.0049(16)
O41 0.0245(12) 0.0301(14) 0.0410(13) -0.0006(11) 0.0112(10) -0.0032(10)
C41 0.0281(19) 0.034(2) 0.055(2) -0.0025(18) 0.0140(17) -0.0078(17)
C51 0.034(2) 0.051(3) 0.109(4) -0.031(3) 0.019(3) -0.015(2)
C61 0.044(4) 0.052(5) 0.063(5) -0.002(4) 0.017(3) -0.014(3)
C61' 0.040(7) 0.085(10) 0.071(8) -0.026(7) 0.010(6) -0.005(7)
C12 0.047(2) 0.037(2) 0.043(2) 0.0062(17) 0.0242(18) 0.0048(19)
O22 0.101(3) 0.069(2) 0.098(3) 0.016(2) 0.070(2) 0.007(2)
C22 0.071(3) 0.050(3) 0.067(3) 0.013(2) 0.048(3) 0.007(2)
O32 0.0305(13) 0.0334(14) 0.0397(13) 0.0008(11) 0.0160(11) -0.0008(11)
C32 0.040(2) 0.042(2) 0.049(2) 0.0070(18) 0.0265(19) 0.0041(18)
O42 0.0326(13) 0.0341(15) 0.0400(13) 0.0061(11) 0.0165(11) 0.0023(11)
C42 0.046(2) 0.037(2) 0.050(2) 0.0073(18) 0.0266(19) 0.0032(19)
C52 0.069(3) 0.064(3) 0.045(2) 0.007(2) 0.015(2) 0.002(3)
C62 0.099(5) 0.105(5) 0.106(5) 0.039(4) -0.037(4) -0.007(4)
O13 0.0393(15) 0.0454(17) 0.0409(15) -0.0065(12) 0.0132(12) -0.0039(13)
C13 0.061(3) 0.052(3) 0.045(2) -0.008(2) 0.000(2) -0.001(2)
O23 0.0392(15) 0.0486(17) 0.0536(17) -0.0102(13) 0.0222(13) 0.0000(13)
C23 0.050(2) 0.033(2) 0.040(2) -0.0062(17) 0.0085(18) -0.0008(19)
C33 0.066(3) 0.051(3) 0.038(2) -0.0002(19) 0.023(2) 0.002(2)
C43 0.055(3) 0.041(2) 0.057(3) -0.008(2) 0.033(2) 0.001(2)
C53 0.082(4) 0.078(4) 0.082(4) -0.018(3) 0.054(3) -0.022(3)
O14 0.0242(13) 0.0419(16) 0.0417(14) 0.0004(11) 0.0087(11) 0.0012(11)
C14 0.032(2) 0.082(4) 0.063(3) -0.009(2) 0.019(2) -0.008(2)
O24 0.0363(17) 0.088(2) 0.0400(15) -0.0057(15) 0.0051(12) -0.0054(16)
C24 0.028(2) 0.034(2) 0.055(2) 0.0011(18) 0.0124(18) 0.0049(17)
C34 0.0237(19) 0.044(2) 0.060(3) -0.0052(19) 0.0024(18) 0.0000(18)
C44 0.040(2) 0.049(3) 0.041(2) -0.0002(18) 0.0015(18) 0.005(2)
C54 0.045(3) 0.076(4) 0.057(3) -0.005(2) -0.008(2) 0.000(2)
O15 0.0376(15) 0.0400(16) 0.0439(14) 0.0029(12) 0.0133(12) 0.0023(12)
C15 0.032(2) 0.045(3) 0.045(2) 0.0035(18) 0.0119(17) 0.0019(18)
O25 0.0447(16) 0.0420(16) 0.0421(15) 0.0057(12) 0.0170(12) 0.0035(13)
C25 0.074(3) 0.043(3) 0.066(3) 0.002(2) 0.025(3) -0.004(2)

loop_
_atom_type_symbol
_atom_type_description
_atom_type_scat_dispersion_real
_atom_type_scat_dispersion_imag
_atom_type_scat_source
C C 0.0033 0.0016 'International Tables Vol C Tables 4.2.6.8 and 6.1.1.4'
H H 0.0000 0.0000 'International Tables Vol C Tables 4.2.6.8 and 6.1.1.4'
O O 0.0106 0.0060 'International Tables Vol C Tables 4.2.6.8 and 6.1.1.4'
Mn Mn 0.3368 0.7283 'International Tables Vol C Tables 4.2.6.8 and 6.1.1.4'
N N 0.0061 0.0033 'International Tables Vol C Tables 4.2.6.8 and 6.1.1.4'

loop_
_geom_angle_atom_site_label_1
_geom_angle_atom_site_label_2
_geom_angle_atom_site_label_3
_geom_angle
_geom_angle_site_symmetry_1
_geom_angle_site_symmetry_3
O32 Mn1 O42 96.91(10) . .
O32 Mn1 O41 85.59(10) . .
O42 Mn1 O41 177.27(10) . .
O32 Mn1 O31 176.24(10) . .
O42 Mn1 O31 85.88(10) . .
O41 Mn1 O31 91.58(9) . .
O32 Mn1 O31 97.78(9) . 3_756
O42 Mn1 O31 97.65(10) . 3_756
O41 Mn1 O31 80.88(9) . 3_756
O31 Mn1 O31 79.30(9) . 3_756
O32 Mn1 N21 104.05(11) . .
O42 Mn1 N21 103.36(11) . .
O41 Mn1 N21 77.02(11) . .
O31 Mn1 N21 77.67(10) . .
O31 Mn1 N21 147.38(10) 3_756 .
O32 Mn1 Mn3 137.31(8) . .
O42 Mn1 Mn3 40.50(7) . .
O41 Mn1 Mn3 136.93(7) . .
O31 Mn1 Mn3 45.38(7) . .
O31 Mn1 Mn3 87.88(6) 3_756 .
N21 Mn1 Mn3 92.10(8) . .
O32 Mn1 Mn2 42.01(7) . .
O42 Mn1 Mn2 138.85(7) . .
O41 Mn1 Mn2 43.71(6) . .
O31 Mn1 Mn2 135.28(7) . .
O31 Mn1 Mn2 91.89(6) 3_756 .
N21 Mn1 Mn2 88.49(8) . .
Mn3 Mn1 Mn2 179.23(2) . .
O23 Mn2 O13 85.73(10) . .
O23 Mn2 O15 110.17(10) . .
O13 Mn2 O15 94.30(10) . .
O23 Mn2 O32 93.57(10) . .
O13 Mn2 O32 89.75(10) . .
O15 Mn2 O32 156.13(9) . .
O23 Mn2 O14 103.00(10) . .
O13 Mn2 O14 170.51(9) . .
O15 Mn2 O14 86.24(9) . .
O32 Mn2 O14 86.03(9) . .
O23 Mn2 O41 163.90(10) . .
O13 Mn2 O41 88.92(9) . .
O15 Mn2 O41 85.35(9) . .
O32 Mn2 O41 71.20(8) . .
O14 Mn2 O41 81.67(8) . .
O23 Mn2 Mn1 127.48(8) . .
O13 Mn2 Mn1 87.14(7) . .
O15 Mn2 Mn1 122.23(7) . .
O32 Mn2 Mn1 34.41(6) . .
O14 Mn2 Mn1 84.57(6) . .
O41 Mn2 Mn1 36.89(6) . .
O24 Mn3 O25 102.41(12) 3_756 3_756
O24 Mn3 O42 95.31(10) 3_756 .
O25 Mn3 O42 104.72(9) 3_756 .
O24 Mn3 O14 85.02(10) 3_756 3_756
O25 Mn3 O14 94.44(9) 3_756 3_756
O42 Mn3 O14 160.25(9) . 3_756
O24 Mn3 O41 166.33(10) 3_756 3_756
O25 Mn3 O41 86.09(9) 3_756 3_756
O42 Mn3 O41 92.80(9) . 3_756
O14 Mn3 O41 83.64(8) 3_756 3_756
O24 Mn3 O31 97.12(11) 3_756 .
O25 Mn3 O31 160.46(10) 3_756 .
O42 Mn3 O31 72.42(8) . .
O14 Mn3 O31 87.92(8) 3_756 .
O41 Mn3 O31 74.89(8) 3_756 .
O24 Mn3 Mn1 98.18(9) 3_756 .
O25 Mn3 Mn1 136.43(7) 3_756 .
O42 Mn3 Mn1 34.87(6) . .
O14 Mn3 Mn1 125.47(7) 3_756 .
O41 Mn3 Mn1 82.31(6) 3_756 .
O31 Mn3 Mn1 37.56(5) . .
N21 C11 C41 105.4(3) . .
N21 C11 C31 105.9(3) . .
C41 C11 C31 111.0(3) . .
N21 C11 C51 113.6(3) . .
C41 C11 C51 109.9(3) . .
C31 C11 C51 110.9(3) . .
C11 N21 Mn1 94.5(2) . .
C11 N21 H21A 112.8 . .
Mn1 N21 H21A 112.8 . .
C11 N21 H21B 112.8 . .
Mn1 N21 H21B 112.8 . .
H21A N21 H21B 110.3 . .
C31 O31 Mn1 115.48(19) . .
C31 O31 Mn1 120.8(2) . 3_756
Mn1 O31 Mn1 100.70(9) . 3_756
C31 O31 Mn3 121.9(2) . .
Mn1 O31 Mn3 97.06(9) . .
Mn1 O31 Mn3 96.17(9) 3_756 .
O31 C31 C11 110.8(3) . .
O31 C31 H31B 109.5 . .
C11 C31 H31B 109.5 . .
O31 C31 H31C 109.5 . .
C11 C31 H31C 109.5 . .
H31B C31 H31C 108.1 . .
C41 O41 Mn1 115.0(2) . .
C41 O41 Mn3 117.9(2) . 3_756
Mn1 O41 Mn3 107.63(10) . 3_756
C41 O41 Mn2 119.8(2) . .
Mn1 O41 Mn2 99.39(9) . .
Mn3 O41 Mn2 93.84(9) 3_756 .
O41 C41 C11 111.3(3) . .
O41 C41 H41B 109.4 . .
C11 C41 H41B 109.4 . .
O41 C41 H41C 109.4 . .
C11 C41 H41C 109.4 . .
H41B C41 H41C 108.0 . .
C61' C51 C61 98.3(7) . .
C61' C51 C11 124.4(7) . .
C61 C51 C11 121.4(5) . .
C61' C51 H51A 94.9 . .
C61 C51 H51A 107.0 . .
C11 C51 H51A 107.0 . .
C61' C51 H51B 18.1 . .
C61 C51 H51B 107.0 . .
C11 C51 H51B 107.0 . .
H51A C51 H51B 106.7 . .
C61' C51 H51C 106.4 . .
C61 C51 H51C 15.8 . .
C11 C51 H51C 106.2 . .
H51A C51 H51C 118.8 . .
H51B C51 H51C 110.5 . .
C61' C51 H51D 106.5 . .
C61 C51 H51D 96.3 . .
C11 C51 H51D 105.9 . .
H51A C51 H51D 14.4 . .
H51B C51 H51D 120.0 . .
H51C C51 H51D 106.3 . .
C51 C61 H51C 35.1 . .
C51 C61 H61A 109.5 . .
H51C C61 H61A 140.9 . .
C51 C61 H61B 109.5 . .
H51C C61 H61B 101.2 . .
C51 C61 H61C 109.5 . .
H51C C61 H61C 81.3 . .
C51 C61' H61D 109.5 . .
C51 C61' H61E 109.5 . .
H61D C61' H61E 109.5 . .
C51 C61' H61F 109.5 . .
H61D C61' H61F 109.5 . .
H61E C61' H61F 109.5 . .
C52 C12 C22 111.9(3) . .
C52 C12 C42 113.7(3) . .
C22 C12 C42 105.3(3) . .
C52 C12 C32 109.4(3) . .
C22 C12 C32 107.6(3) . .
C42 C12 C32 108.7(3) . .
C22 O22 H62 109.5 . .
O22 C22 C12 111.9(4) . .
O22 C22 H52A 109.2 . .
C12 C22 H52A 109.2 . .
O22 C22 H52B 109.2 . .
C12 C22 H52B 109.2 . .
H52A C22 H52B 107.9 . .
C32 O32 Mn1 124.8(2) . .
C32 O32 Mn2 131.5(2) . .
Mn1 O32 Mn2 103.58(10) . .
O32 C32 C12 113.9(3) . .
O32 C32 H32B 108.8 . .
C12 C32 H32B 108.8 . .
O32 C32 H32C 108.8 . .
C12 C32 H32C 108.8 . .
H32B C32 H32C 107.7 . .
C42 O42 Mn1 125.6(2) . .
C42 O42 Mn3 129.7(2) . .
Mn1 O42 Mn3 104.63(10) . .
O42 C42 C12 115.2(3) . .
O42 C42 H42B 108.5 . .
C12 C42 H42B 108.5 . .
O42 C42 H42C 108.5 . .
C12 C42 H42C 108.5 . .
H42B C42 H42C 107.5 . .
C12 C52 C62 116.8(4) . .
C12 C52 H22A 108.1 . .
C62 C52 H22A 108.1 . .
C12 C52 H22B 108.1 . .
C62 C52 H22B 108.1 . .
H22A C52 H22B 107.3 . .
C52 C62 H62A 109.5 . .
C52 C62 H62B 109.5 . .
H62A C62 H62B 109.5 . .
C52 C62 H62C 109.5 . .
H62A C62 H62C 109.5 . .
H62B C62 H62C 109.5 . .
C23 O13 Mn2 125.0(2) . .
C23 C13 H13A 109.5 . .
C23 C13 H13B 109.5 . .
H13A C13 H13B 109.5 . .
C23 C13 H13C 109.5 . .
H13A C13 H13C 109.5 . .
H13B C13 H13C 109.5 . .
C43 O23 Mn2 126.3(3) . .
O13 C23 C33 125.2(4) . .
O13 C23 C13 116.4(4) . .
C33 C23 C13 118.3(4) . .
C43 C33 C23 126.5(4) . .
C43 C33 H33A 116.8 . .
C23 C33 H33A 116.8 . .
O23 C43 C33 125.6(4) . .
O23 C43 C53 115.9(4) . .
C33 C43 C53 118.5(4) . .
C43 C53 H53A 109.5 . .
C43 C53 H53B 109.5 . .
H53A C53 H53B 109.5 . .
C43 C53 H53C 109.5 . .
H53A C53 H53C 109.5 . .
H53B C53 H53C 109.5 . .
C24 O14 Mn3 127.6(2) . 3_756
C24 O14 Mn2 136.3(2) . .
Mn3 O14 Mn2 95.79(9) 3_756 .
C24 C14 H14A 109.5 . .
C24 C14 H14B 109.5 . .
H14A C14 H14B 109.5 . .
C24 C14 H14C 109.5 . .
H14A C14 H14C 109.5 . .
H14B C14 H14C 109.5 . .
C44 O24 Mn3 130.2(2) . 3_756
O14 C24 C34 124.2(3) . .
O14 C24 C14 115.7(3) . .
C34 C24 C14 120.1(4) . .
C44 C34 C24 127.9(4) . .
C44 C34 H34A 116.1 . .
C24 C34 H34A 116.1 . .
O24 C44 C34 124.7(4) . .
O24 C44 C54 116.1(3) . .
C34 C44 C54 119.1(4) . .
C44 C54 H54A 109.5 . .
C44 C54 H54B 109.5 . .
H54A C54 H54B 109.5 . .
C44 C54 H54C 109.5 . .
H54A C54 H54C 109.5 . .
H54B C54 H54C 109.5 . .
C15 O15 Mn2 132.5(3) . .
O25 C15 O15 126.2(4) . .
O25 C15 C25 116.7(3) . .
O15 C15 C25 117.1(4) . .
C15 O25 Mn3 128.3(2) . 3_756
C15 C25 H25A 109.5 . .
C15 C25 H25B 109.5 . .
H25A C25 H25B 109.5 . .
C15 C25 H25C 109.5 . .
H25A C25 H25C 109.5 . .
H25B C25 H25C 109.5 . .

loop_
_geom_bond_atom_site_label_1
_geom_bond_atom_site_label_2
_geom_bond_distance
_geom_bond_site_symmetry_2
Mn1 O32 1.863(2) .
Mn1 O42 1.877(2) .
Mn1 O41 1.950(2) .
Mn1 O31 1.951(2) .
Mn1 O31 2.260(2) 3_756
Mn1 N21 2.308(3) .
Mn1 Mn3 3.1770(7) .
Mn1 Mn2 3.2048(8) .
Mn2 O23 2.085(2) .
Mn2 O13 2.139(3) .
Mn2 O15 2.177(3) .
Mn2 O32 2.206(2) .
Mn2 O14 2.238(2) .
Mn2 O41 2.245(2) .
Mn3 O24 2.092(3) 3_756
Mn3 O25 2.116(3) 3_756
Mn3 O42 2.133(2) .
Mn3 O14 2.166(2) 3_756
Mn3 O41 2.229(2) 3_756
Mn3 O31 2.279(2) .
C11 N21 1.480(5) .
C11 C41 1.527(5) .
C11 C31 1.529(5) .
C11 C51 1.532(5) .
N21 H21A 0.9200 .
N21 H21B 0.9200 .
O31 C31 1.436(4) .
O31 Mn1 2.260(2) 3_756
C31 H31B 0.9900 .
C31 H31C 0.9900 .
O41 C41 1.439(4) .
O41 Mn3 2.229(2) 3_756
C41 H41B 0.9900 .
C41 H41C 0.9900 .
C51 C61' 1.319(13) .
C51 C61 1.336(8) .
C51 H51A 0.9900 .
C51 H51B 0.9900 .
C51 H51C 0.9900 .
C51 H51D 0.9900 .
C61 H51C 0.4681 .
C61 H61A 0.9800 .
C61 H61B 0.9800 .
C61 H61C 0.9800 .
C61' H61D 0.9800 .
C61' H61E 0.9800 .
C61' H61F 0.9800 .
C12 C52 1.507(6) .
C12 C22 1.527(5) .
C12 C42 1.528(5) .
C12 C32 1.535(5) .
O22 C22 1.416(5) .
O22 H62 0.8400 .
C22 H52A 0.9900 .
C22 H52B 0.9900 .
O32 C32 1.422(4) .
C32 H32B 0.9900 .
C32 H32C 0.9900 .
O42 C42 1.422(4) .
C42 H42B 0.9900 .
C42 H42C 0.9900 .
C52 C62 1.510(7) .
C52 H22A 0.9900 .
C52 H22B 0.9900 .
C62 H62A 0.9800 .
C62 H62B 0.9800 .
C62 H62C 0.9800 .
O13 C23 1.262(4) .
C13 C23 1.505(5) .
C13 H13A 0.9800 .
C13 H13B 0.9800 .
C13 H13C 0.9800 .
O23 C43 1.267(5) .
C23 C33 1.404(5) .
C33 C43 1.387(6) .
C33 H33A 0.9500 .
C43 C53 1.500(5) .
C53 H53A 0.9800 .
C53 H53B 0.9800 .
C53 H53C 0.9800 .
O14 C24 1.284(4) .
O14 Mn3 2.166(2) 3_756
C14 C24 1.502(5) .
C14 H14A 0.9800 .
C14 H14B 0.9800 .
C14 H14C 0.9800 .
O24 C44 1.267(5) .
O24 Mn3 2.092(3) 3_756
C24 C34 1.396(5) .
C34 C44 1.389(5) .
C34 H34A 0.9500 .
C44 C54 1.500(5) .
C54 H54A 0.9800 .
C54 H54B 0.9800 .
C54 H54C 0.9800 .
O15 C15 1.270(4) .
C15 O25 1.243(4) .
C15 C25 1.521(6) .
O25 Mn3 2.116(3) 3_756
C25 H25A 0.9800 .
C25 H25B 0.9800 .
C25 H25C 0.9800 .
